data_1552491
loop_
_publ_author_name
'Policarpo, Rocco L.'
'Decultot, Ludovic'
'May, Elizabeth'
'Kuzmi\<c, Petr'
'Carlson, Samuel'
'Huang, Danny'
'Chu, Vincent'
'Wright, Brandon A.'
'Dhakshinamoorthy, Saravanakumar'
'Kannt, Aimo'
'Rani, Shilpa'
'Dittakavi, Sreekanth'
'Panarese, Joseph D.'
'Gaudet, Rachelle'
'Shair, Matthew D.'

_publ_section_title
;
 High-Affinity Alkynyl Bisubstrate Inhibitors of Nicotinamide
 <i>N</i>-Methyltransferase (NNMT).
;
_journal_name_full 'Journal of medicinal chemistry'
_journal_paper_doi 10.1021/acs.jmedchem.9b01238
_journal_year 2019
_chemical_absolute_configuration ad
_chemical_formula_sum 'C14 H22 O5'
_chemical_formula_weight 270.31
_space_group_crystal_system orthorhombic
_space_group_IT_number 19
_space_group_name_Hall 'P 2ac 2ab'
_space_group_name_H-M_alt 'P 21 21 21'
_symmetry_space_group_name_Hall 'P 2ac 2ab'
_symmetry_space_group_name_H-M 'P 21 21 21'
_atom_sites_solution_hydrogens geom
_audit_creation_method SHELXL-2014/7
_cell_angle_alpha 90
_cell_angle_beta 90
_cell_angle_gamma 90
_cell_formula_units_Z 4
_cell_length_a 5.74880(10)
_cell_length_b 9.3963(2)
_cell_length_c 27.2172(7)
_cell_measurement_reflns_used 9903
_cell_measurement_temperature 100(2)
_cell_measurement_theta_max 65.7
_cell_measurement_theta_min 3.24
_cell_volume 1470.20(6)
_computing_cell_refinement 'SAINT 8.37A (Bruker-AXS, 2015)'
_computing_data_collection 'APEX3 v2016.9-0 (Bruker-AXS, 2016)'
_computing_data_reduction 'SAINT 8.37A (Bruker-AXS, 2015)'
_computing_molecular_graphics 'Bruker SHELXTL (Sheldrick, 2015)'
_computing_publication_material 'Bruker SHELXTL (Sheldrick, 2015)'
_computing_structure_refinement 'SHELXL-2014 (Sheldrick, 2015)'
_computing_structure_solution 'SHELXT-2014 (Sheldrick, 2015)'
_diffrn_ambient_temperature 100(2)
_diffrn_measured_fraction_theta_full 0.997
_diffrn_measured_fraction_theta_max 0.997
_diffrn_measurement_device_type
;
Bruker D8 goniometer with CCD area detector  
;
_diffrn_measurement_method 'omega and phi scans'
_diffrn_radiation_monochromator graphite
_diffrn_radiation_source 'I\mS microfocus tube'
_diffrn_radiation_type CuK\a
_diffrn_radiation_wavelength 1.54178
_diffrn_reflns_av_R_equivalents 0.0347
_diffrn_reflns_av_unetI/netI 0.0136
_diffrn_reflns_Laue_measured_fraction_full 0.997
_diffrn_reflns_Laue_measured_fraction_max 0.997
_diffrn_reflns_limit_h_max 6
_diffrn_reflns_limit_h_min -6
_diffrn_reflns_limit_k_max 10
_diffrn_reflns_limit_k_min -11
_diffrn_reflns_limit_l_max 32
_diffrn_reflns_limit_l_min -32
_diffrn_reflns_number 31333
_diffrn_reflns_point_group_measured_fraction_full 0.995
_diffrn_reflns_point_group_measured_fraction_max 0.995
_diffrn_reflns_theta_full 66.682
_diffrn_reflns_theta_max 66.682
_diffrn_reflns_theta_min 4.979
_exptl_absorpt_coefficient_mu 0.760
_exptl_absorpt_correction_T_max 0.8642
_exptl_absorpt_correction_T_min 0.7955
_exptl_absorpt_correction_type multi-scan
_exptl_absorpt_process_details sadabs
_exptl_crystal_colour colorless
_exptl_crystal_density_diffrn 1.221
_exptl_crystal_description plate
_exptl_crystal_F_000 584
_exptl_crystal_size_max 0.180
_exptl_crystal_size_mid 0.120
_exptl_crystal_size_min 0.100
_refine_diff_density_max 0.434
_refine_diff_density_min -0.226
_refine_diff_density_rms 0.043
_refine_ls_abs_structure_details
;
 Flack x determined using 1012 quotients [(I+)-(I-)]/[(I+)+(I-)]
 (Parsons, Flack and Wagner, Acta Cryst. B69 (2013) 249-259).
;
_refine_ls_abs_structure_Flack 0.10(4)
_refine_ls_extinction_method none
_refine_ls_goodness_of_fit_ref 1.085
_refine_ls_hydrogen_treatment constr
_refine_ls_matrix_type full
_refine_ls_number_parameters 206
_refine_ls_number_reflns 2577
_refine_ls_number_restraints 252
_refine_ls_restrained_S_all 1.255
_refine_ls_R_factor_all 0.0402
_refine_ls_R_factor_gt 0.0396
_refine_ls_shift/su_max 0.000
_refine_ls_shift/su_mean 0.000
_refine_ls_structure_factor_coef Fsqd
_refine_ls_weighting_details 'w=1/[\s^2^(Fo^2^)+(0.0537P)^2^+0.6641P] where P=(Fo^2^+2Fc^2^)/3'
_refine_ls_weighting_scheme calc
_refine_ls_wR_factor_gt 0.1060
_refine_ls_wR_factor_ref 0.1066
_reflns_Friedel_coverage 0.673
_reflns_Friedel_fraction_full 0.990
_reflns_Friedel_fraction_max 0.990
_reflns_number_gt 2531
_reflns_number_total 2577
_reflns_threshold_expression 'I > 2\s(I)'
_cod_data_source_file jm9b01238_si_008.cif
_cod_data_source_block Alkynyl-Alcohol-S53
_cod_database_code 1552491
_shelx_shelxl_version_number 2014/7
_shelx_space_group_comment
;
The symmetry employed for this shelxl refinement is uniquely defined
by the following loop, which should always be used as a source of
symmetry information in preference to the above space-group names.
They are only intended as comments.
;
_shelx_estimated_absorpt_t_min 0.875
_shelx_estimated_absorpt_t_max 0.928

loop_
_space_group_symop_operation_xyz
'x, y, z'
'-x+1/2, -y, z+1/2'
'-x, y+1/2, -z+1/2'
'x+1/2, -y+1/2, -z'

loop_
_atom_site_label
_atom_site_type_symbol
_atom_site_fract_x
_atom_site_fract_y
_atom_site_fract_z
_atom_site_U_iso_or_equiv
_atom_site_adp_type
_atom_site_occupancy
_atom_site_site_symmetry_order
_atom_site_calc_flag
_atom_site_refinement_flags_posn
_atom_site_refinement_flags_adp
_atom_site_refinement_flags_occupancy
_atom_site_disorder_assembly
_atom_site_disorder_group
O1 O 0.0821(3) 0.11900(19) 0.61993(7) 0.0303(4) Uani 1 1 d . . . . .
O2 O 0.2588(4) 0.1113(2) 0.54233(7) 0.0384(5) Uani 1 1 d . . . . .
O3 O 0.4635(4) -0.1243(2) 0.63213(7) 0.0383(5) Uani 1 1 d . . . . .
O4 O 0.4191(3) 0.02165(18) 0.69677(6) 0.0273(4) Uani 1 1 d . . . . .
C1 C 0.2191(5) 0.0381(3) 0.58677(9) 0.0295(6) Uani 1 1 d . . . . .
H1 H 0.1430 -0.0556 0.5801 0.035 Uiso 1 1 calc R U . . .
C2 C 0.4539(5) 0.0153(3) 0.61188(9) 0.0282(5) Uani 1 1 d . . . . .
H2 H 0.5874 0.0349 0.5893 0.034 Uiso 1 1 calc R U . . .
C3 C 0.5172(4) -0.1122(3) 0.68309(9) 0.0285(6) Uani 1 1 d . . . . .
C4 C 0.4506(4) 0.1164(3) 0.65621(8) 0.0247(5) Uani 1 1 d . . . . .
H4 H 0.5955 0.1748 0.6590 0.030 Uiso 1 1 calc R U . . .
C5 C 0.2322(5) 0.2068(3) 0.64940(9) 0.0273(5) Uani 1 1 d . . . . .
H5 H 0.1579 0.2231 0.6821 0.033 Uiso 1 1 calc R U . . .
C6 C 0.2797(5) 0.3498(3) 0.62508(10) 0.0331(6) Uani 1 1 d . . . . .
H6A H 0.3653 0.3339 0.5940 0.040 Uiso 1 1 calc R U . A 1
H6B H 0.3799 0.4076 0.6469 0.040 Uiso 1 1 calc R U . A 1
C7 C 0.0549(6) 0.4329(3) 0.61405(10) 0.0375(6) Uani 0.403(4) 1 d D U P B 1
H7 H -0.0513 0.3734 0.5934 0.045 Uiso 0.403(4) 1 calc R U P B 1
C8 C 0.141(2) 0.5668(13) 0.5835(5) 0.0360(12) Uani 0.403(4) 1 d D U P B 1
H8A H 0.2185 0.6360 0.6055 0.043 Uiso 0.403(4) 1 calc R U P B 1
H8B H 0.2537 0.5366 0.5580 0.043 Uiso 0.403(4) 1 calc R U P B 1
C9 C -0.0687(17) 0.6339(11) 0.5598(4) 0.0369(14) Uani 0.403(4) 1 d D U P B 1
H9A H -0.1650 0.5586 0.5445 0.044 Uiso 0.403(4) 1 calc R U P B 1
H9B H -0.1638 0.6811 0.5854 0.044 Uiso 0.403(4) 1 calc R U P B 1
O5 O -0.0047(14) 0.7381(7) 0.5225(2) 0.0391(14) Uani 0.403(4) 1 d D U P B 1
H5A H -0.1202 0.7551 0.5045 0.059 Uiso 0.403(4) 1 calc R U P B 1
C7A C 0.0549(6) 0.4329(3) 0.61405(10) 0.0375(6) Uani 0.312(4) 1 d D U P B 2
H7AA H -0.0512 0.3652 0.5967 0.045 Uiso 0.312(4) 1 calc R U P B 2
C8A C 0.085(3) 0.567(2) 0.5785(8) 0.0360(12) Uani 0.312(4) 1 d D U P B 2
H8AA H 0.1753 0.6423 0.5953 0.043 Uiso 0.312(4) 1 calc R U P B 2
H8AB H 0.1701 0.5384 0.5484 0.043 Uiso 0.312(4) 1 calc R U P B 2
C9A C -0.163(3) 0.6235(14) 0.5648(6) 0.0369(14) Uani 0.312(4) 1 d D U P B 2
H9AA H -0.2609 0.5461 0.5514 0.044 Uiso 0.312(4) 1 calc R U P B 2
H9AB H -0.2410 0.6650 0.5938 0.044 Uiso 0.312(4) 1 calc R U P B 2
O5A O -0.1196(18) 0.7337(9) 0.5270(3) 0.0391(14) Uani 0.312(4) 1 d D U P B 2
H5AA H -0.2330 0.7900 0.5260 0.059 Uiso 0.312(4) 1 calc R U P B 2
C7B C 0.0549(6) 0.4329(3) 0.61405(10) 0.0375(6) Uani 0.142(3) 1 d D U P B 3
H7B H -0.0455 0.3501 0.6050 0.045 Uiso 0.142(3) 1 calc R U P B 3
C8B C 0.030(4) 0.513(2) 0.5689(7) 0.0360(12) Uani 0.142(3) 1 d D U P B 3
H8BA H -0.1313 0.5472 0.5644 0.043 Uiso 0.142(3) 1 calc R U P B 3
H8BB H 0.0768 0.4559 0.5400 0.043 Uiso 0.142(3) 1 calc R U P B 3
C9B C 0.196(4) 0.635(2) 0.5776(6) 0.0369(14) Uani 0.142(3) 1 d D U P B 3
H9BA H 0.1520 0.6920 0.6067 0.044 Uiso 0.142(3) 1 calc R U P B 3
H9BB H 0.3589 0.6021 0.5810 0.044 Uiso 0.142(3) 1 calc R U P B 3
O5B O 0.158(3) 0.7145(14) 0.5309(5) 0.0391(14) Uani 0.142(3) 1 d D U P B 3
H5B H 0.1444 0.6566 0.5076 0.059 Uiso 0.142(3) 1 calc R U P B 3
C7C C 0.0549(6) 0.4329(3) 0.61405(10) 0.0375(6) Uani 0.144(3) 1 d D . P B 4
H7C H -0.0510 0.3639 0.5972 0.045 Uiso 0.144(3) 1 calc R U P B 4
C8C C 0.042(5) 0.577(3) 0.5823(13) 0.0360(12) Uani 0.144(3) 1 d D . P B 4
H8CA H 0.1182 0.6486 0.6035 0.043 Uiso 0.144(3) 1 calc R U P B 4
H8CB H 0.1529 0.5597 0.5550 0.043 Uiso 0.144(3) 1 calc R U P B 4
C9C C -0.149(5) 0.655(3) 0.5591(13) 0.0369(14) Uani 0.144(3) 1 d D . P B 4
H9CA H -0.2675 0.6329 0.5843 0.044 Uiso 0.144(3) 1 calc R U P B 4
H9CB H -0.1804 0.5847 0.5328 0.044 Uiso 0.144(3) 1 calc R U P B 4
O5C O -0.276(3) 0.7765(13) 0.5358(5) 0.0391(14) Uani 0.144(3) 1 d D . P B 4
H5C H -0.4196 0.7588 0.5356 0.059 Uiso 0.144(3) 1 calc R U P B 4
C10 C 0.0498(7) 0.1306(4) 0.51557(12) 0.0572(9) Uani 1 1 d . . . . .
H10A H 0.0832 0.1818 0.4850 0.086 Uiso 1 1 calc R U . . .
H10B H -0.0605 0.1856 0.5354 0.086 Uiso 1 1 calc R U . . .
H10C H -0.0177 0.0375 0.5078 0.086 Uiso 1 1 calc R U . . .
C11 C 0.3937(5) -0.2294(3) 0.71067(13) 0.0419(8) Uani 1 1 d . . . . .
H11A H 0.4328 -0.2234 0.7457 0.063 Uiso 1 1 calc R U . . .
H11B H 0.4428 -0.3220 0.6977 0.063 Uiso 1 1 calc R U . . .
H11C H 0.2252 -0.2188 0.7065 0.063 Uiso 1 1 calc R U . . .
C12 C 0.7774(4) -0.1135(3) 0.69118(11) 0.0342(6) Uani 1 1 d . . . . .
H12A H 0.8499 -0.0394 0.6710 0.051 Uiso 1 1 calc R U . . .
H12B H 0.8401 -0.2066 0.6818 0.051 Uiso 1 1 calc R U . . .
H12C H 0.8109 -0.0953 0.7259 0.051 Uiso 1 1 calc R U . . .
C13 C -0.0608(5) 0.4707(3) 0.66000(10) 0.0318(6) Uani 1 1 d . . . . .
C14 C -0.1455(5) 0.4982(3) 0.69856(11) 0.0354(6) Uani 1 1 d . . . . .
H14 H -0.2133 0.5203 0.7295 0.042 Uiso 1 1 calc R U . . .

loop_
_atom_site_aniso_label
_atom_site_aniso_U_11
_atom_site_aniso_U_22
_atom_site_aniso_U_33
_atom_site_aniso_U_23
_atom_site_aniso_U_13
_atom_site_aniso_U_12
O1 0.0226(8) 0.0313(9) 0.0371(10) 0.0068(8) 0.0003(7) -0.0011(8)
O2 0.0487(12) 0.0416(10) 0.0250(9) 0.0071(8) -0.0063(9) -0.0083(11)
O3 0.0463(11) 0.0290(10) 0.0394(10) -0.0055(8) -0.0149(9) 0.0098(9)
O4 0.0275(9) 0.0285(9) 0.0260(9) 0.0044(7) 0.0019(7) 0.0004(8)
C1 0.0312(14) 0.0299(13) 0.0274(13) 0.0041(10) -0.0026(11) -0.0017(12)
C2 0.0246(12) 0.0337(13) 0.0263(12) 0.0003(11) 0.0017(10) 0.0004(11)
C3 0.0244(12) 0.0289(12) 0.0323(13) 0.0031(10) -0.0032(10) 0.0017(11)
C4 0.0219(11) 0.0270(12) 0.0253(12) 0.0023(10) 0.0028(10) -0.0016(11)
C5 0.0243(12) 0.0298(13) 0.0279(12) 0.0032(10) 0.0063(11) 0.0000(11)
C6 0.0382(15) 0.0272(13) 0.0339(13) 0.0021(10) 0.0110(12) -0.0006(12)
C7 0.0516(17) 0.0291(12) 0.0320(13) 0.0028(11) 0.0033(13) 0.0070(12)
C8 0.052(3) 0.0158(17) 0.040(2) 0.0040(16) -0.001(3) 0.006(2)
C9 0.058(4) 0.020(2) 0.033(2) 0.0111(18) -0.004(3) 0.005(3)
O5 0.071(5) 0.0217(14) 0.0250(15) 0.0121(11) 0.009(3) -0.002(3)
C7A 0.0516(17) 0.0291(12) 0.0320(13) 0.0028(11) 0.0033(13) 0.0070(12)
C8A 0.052(3) 0.0158(17) 0.040(2) 0.0040(16) -0.001(3) 0.006(2)
C9A 0.058(4) 0.020(2) 0.033(2) 0.0111(18) -0.004(3) 0.005(3)
O5A 0.071(5) 0.0217(14) 0.0250(15) 0.0121(11) 0.009(3) -0.002(3)
C7B 0.0516(17) 0.0291(12) 0.0320(13) 0.0028(11) 0.0033(13) 0.0070(12)
C8B 0.052(3) 0.0158(17) 0.040(2) 0.0040(16) -0.001(3) 0.006(2)
C9B 0.058(4) 0.020(2) 0.033(2) 0.0111(18) -0.004(3) 0.005(3)
O5B 0.071(5) 0.0217(14) 0.0250(15) 0.0121(11) 0.009(3) -0.002(3)
C7C 0.0516(17) 0.0291(12) 0.0320(13) 0.0028(11) 0.0033(13) 0.0070(12)
C8C 0.052(3) 0.0158(17) 0.040(2) 0.0040(16) -0.001(3) 0.006(2)
C9C 0.058(4) 0.020(2) 0.033(2) 0.0111(18) -0.004(3) 0.005(3)
O5C 0.071(5) 0.0217(14) 0.0250(15) 0.0121(11) 0.009(3) -0.002(3)
C10 0.072(2) 0.061(2) 0.0383(17) 0.0075(15) -0.0258(17) 0.001(2)
C11 0.0230(14) 0.0345(15) 0.068(2) 0.0166(14) -0.0022(13) -0.0004(12)
C12 0.0233(13) 0.0372(14) 0.0420(14) 0.0049(12) -0.0046(11) -0.0021(12)
C13 0.0338(14) 0.0241(12) 0.0376(15) 0.0006(11) -0.0059(12) 0.0050(11)
C14 0.0355(14) 0.0351(14) 0.0355(15) 0.0008(12) 0.0004(12) 0.0105(12)

loop_
_atom_type_symbol
_atom_type_description
_atom_type_scat_dispersion_real
_atom_type_scat_dispersion_imag
_atom_type_scat_source
C C 0.0181 0.0091 'International Tables Vol C Tables 4.2.6.8 and 6.1.1.4'
H H 0.0000 0.0000 'International Tables Vol C Tables 4.2.6.8 and 6.1.1.4'
O O 0.0492 0.0322 'International Tables Vol C Tables 4.2.6.8 and 6.1.1.4'

loop_
_geom_angle_atom_site_label_1
_geom_angle_atom_site_label_2
_geom_angle_atom_site_label_3
_geom_angle
C1 O1 C5 109.19(19)
C1 O2 C10 111.5(2)
C2 O3 C3 108.15(19)
C3 O4 C4 107.27(18)
O2 C1 O1 112.0(2)
O2 C1 C2 108.0(2)
O1 C1 C2 106.3(2)
O2 C1 H1 110.2
O1 C1 H1 110.2
C2 C1 H1 110.2
O3 C2 C1 109.7(2)
O3 C2 C4 105.43(19)
C1 C2 C4 104.7(2)
O3 C2 H2 112.2
C1 C2 H2 112.2
C4 C2 H2 112.2
O3 C3 O4 103.81(19)
O3 C3 C11 108.9(2)
O4 C3 C11 109.1(2)
O3 C3 C12 110.8(2)
O4 C3 C12 111.1(2)
C11 C3 C12 112.8(2)
O4 C4 C5 109.61(19)
O4 C4 C2 102.89(19)
C5 C4 C2 105.0(2)
O4 C4 H4 112.9
C5 C4 H4 112.9
C2 C4 H4 112.9
O1 C5 C6 111.8(2)
O1 C5 C4 104.0(2)
C6 C5 C4 113.4(2)
O1 C5 H5 109.2
C6 C5 H5 109.2
C4 C5 H5 109.2
C5 C6 C7C 112.5(2)
C5 C6 C7 112.5(2)
C5 C6 C7A 112.5(2)
C5 C6 C7B 112.5(2)
C5 C6 H6A 109.1
C7 C6 H6A 109.1
C5 C6 H6B 109.1
C7 C6 H6B 109.1
H6A C6 H6B 107.8
C13 C7 C6 109.8(2)
C13 C7 C8 113.5(6)
C6 C7 C8 104.0(5)
C13 C7 H7 109.8
C6 C7 H7 109.8
C8 C7 H7 109.8
C9 C8 C7 107.9(8)
C9 C8 H8A 110.1
C7 C8 H8A 110.1
C9 C8 H8B 110.1
C7 C8 H8B 110.1
H8A C8 H8B 108.4
O5 C9 C8 112.2(8)
O5 C9 H9A 109.2
C8 C9 H9A 109.2
O5 C9 H9B 109.2
C8 C9 H9B 109.2
H9A C9 H9B 107.9
C9 O5 H5A 109.5
C13 C7A C6 109.8(2)
C13 C7A C8A 112.1(9)
C6 C7A C8A 115.2(6)
C13 C7A H7AA 106.4
C6 C7A H7AA 106.4
C8A C7A H7AA 106.4
C9A C8A C7A 108.3(10)
C9A C8A H8AA 110.0
C7A C8A H8AA 110.0
C9A C8A H8AB 110.0
C7A C8A H8AB 110.0
H8AA C8A H8AB 108.4
O5A C9A C8A 104.6(10)
O5A C9A H9AA 110.8
C8A C9A H9AA 110.8
O5A C9A H9AB 110.8
C8A C9A H9AB 110.8
H9AA C9A H9AB 108.9
C9A O5A H5AA 109.5
C13 C7B C8B 123.8(9)
C13 C7B C6 109.8(2)
C8B C7B C6 120.8(10)
C13 C7B H7B 97.9
C8B C7B H7B 97.9
C6 C7B H7B 97.9
C7B C8B C9B 101.5(13)
C7B C8B H8BA 111.5
C9B C8B H8BA 111.5
C7B C8B H8BB 111.5
C9B C8B H8BB 111.5
H8BA C8B H8BB 109.3
O5B C9B C8B 98.8(13)
O5B C9B H9BA 112.0
C8B C9B H9BA 112.0
O5B C9B H9BB 112.0
C8B C9B H9BB 112.0
H9BA C9B H9BB 109.7
C9B O5B H5B 109.5
C13 C7C C6 109.8(2)
C13 C7C C8C 103.7(13)
C6 C7C C8C 124.7(11)
C13 C7C H7C 105.8
C6 C7C H7C 105.8
C8C C7C H7C 105.8
C9C C8C C7C 133(2)
C9C C8C H8CA 103.8
C7C C8C H8CA 103.8
C9C C8C H8CB 103.8
C7C C8C H8CB 103.8
H8CA C8C H8CB 105.4
C8C C9C O5C 159(3)
C8C C9C H9CA 96.5
O5C C9C H9CA 96.5
C8C C9C H9CB 96.5
O5C C9C H9CB 96.5
H9CA C9C H9CB 103.4
C9C O5C H5C 109.5
O2 C10 H10A 109.5
O2 C10 H10B 109.5
H10A C10 H10B 109.5
O2 C10 H10C 109.5
H10A C10 H10C 109.5
H10B C10 H10C 109.5
C3 C11 H11A 109.5
C3 C11 H11B 109.5
H11A C11 H11B 109.5
C3 C11 H11C 109.5
H11A C11 H11C 109.5
H11B C11 H11C 109.5
C3 C12 H12A 109.5
C3 C12 H12B 109.5
H12A C12 H12B 109.5
C3 C12 H12C 109.5
H12A C12 H12C 109.5
H12B C12 H12C 109.5
C14 C13 C7 176.6(3)
C14 C13 C7A 176.6(3)
C14 C13 C7B 176.6(3)
C14 C13 C7C 176.6(3)
C13 C14 H14 180.0

loop_
_geom_bond_atom_site_label_1
_geom_bond_atom_site_label_2
_geom_bond_distance
O1 C1 1.419(3)
O1 C5 1.438(3)
O2 C1 1.410(3)
O2 C10 1.416(4)
O3 C2 1.424(3)
O3 C3 1.425(3)
O4 C3 1.428(3)
O4 C4 1.430(3)
C1 C2 1.528(4)
C1 H1 1.0000
C2 C4 1.536(3)
C2 H2 1.0000
C3 C11 1.510(4)
C3 C12 1.512(4)
C4 C5 1.527(3)
C4 H4 1.0000
C5 C6 1.523(3)
C5 H5 1.0000
C6 C7C 1.539(4)
C6 C7 1.539(4)
C6 C7A 1.539(4)
C6 C7B 1.539(4)
C6 H6A 0.9900
C6 H6B 0.9900
C7 C13 1.460(4)
C7 C8 1.587(11)
C7 H7 1.0000
C8 C9 1.505(11)
C8 H8A 0.9900
C8 H8B 0.9900
C9 O5 1.458(8)
C9 H9A 0.9900
C9 H9B 0.9900
O5 H5A 0.8400
C7A C13 1.460(4)
C7A C8A 1.596(13)
C7A H7AA 1.0000
C8A C9A 1.567(14)
C8A H8AA 0.9900
C8A H8AB 0.9900
C9A O5A 1.480(9)
C9A H9AA 0.9900
C9A H9AB 0.9900
O5A H5AA 0.8400
C7B C13 1.460(4)
C7B C8B 1.449(15)
C7B H7B 1.0000
C8B C9B 1.510(19)
C8B H8BA 0.9900
C8B H8BB 0.9900
C9B O5B 1.491(11)
C9B H9BA 0.9900
C9B H9BB 0.9900
O5B H5B 0.8400
C7C C13 1.460(4)
C7C C8C 1.606(17)
C7C H7C 1.0000
C8C C9C 1.465(18)
C8C H8CA 0.9900
C8C H8CB 0.9900
C9C O5C 1.497(11)
C9C H9CA 0.9900
C9C H9CB 0.9900
O5C H5C 0.8400
C10 H10A 0.9800
C10 H10B 0.9800
C10 H10C 0.9800
C11 H11A 0.9800
C11 H11B 0.9800
C11 H11C 0.9800
C12 H12A 0.9800
C12 H12B 0.9800
C12 H12C 0.9800
C13 C14 1.185(4)
C14 H14 0.9500

loop_
_geom_hbond_atom_site_label_D
_geom_hbond_atom_site_label_H
_geom_hbond_atom_site_label_A
_geom_hbond_distance_DH
_geom_hbond_distance_HA
_geom_hbond_distance_DA
_geom_hbond_angle_DHA
_geom_hbond_site_symmetry_A
O5 H5A O5 0.84 2.33 3.132(5) 159.9 4_466

loop_
_geom_torsion_atom_site_label_1
_geom_torsion_atom_site_label_2
_geom_torsion_atom_site_label_3
_geom_torsion_atom_site_label_4
_geom_torsion
C10 O2 C1 O1 -66.2(3)
C10 O2 C1 C2 177.1(2)
C5 O1 C1 O2 -88.6(2)
C5 O1 C1 C2 29.2(2)
C3 O3 C2 C1 -124.8(2)
C3 O3 C2 C4 -12.5(3)
O2 C1 C2 O3 -138.6(2)
O1 C1 C2 O3 101.1(2)
O2 C1 C2 C4 108.7(2)
O1 C1 C2 C4 -11.6(2)
C2 O3 C3 O4 29.9(3)
C2 O3 C3 C11 146.0(2)
C2 O3 C3 C12 -89.5(3)
C4 O4 C3 O3 -36.6(2)
C4 O4 C3 C11 -152.5(2)
C4 O4 C3 C12 82.6(2)
C3 O4 C4 C5 139.4(2)
C3 O4 C4 C2 28.2(2)
O3 C2 C4 O4 -9.4(2)
C1 C2 C4 O4 106.3(2)
O3 C2 C4 C5 -124.1(2)
C1 C2 C4 C5 -8.4(2)
C1 O1 C5 C6 88.4(2)
C1 O1 C5 C4 -34.3(2)
O4 C4 C5 O1 -84.7(2)
C2 C4 C5 O1 25.2(2)
O4 C4 C5 C6 153.6(2)
C2 C4 C5 C6 -96.5(2)
O1 C5 C6 C7C 57.3(3)
C4 C5 C6 C7C 174.5(2)
O1 C5 C6 C7 57.3(3)
C4 C5 C6 C7 174.5(2)
O1 C5 C6 C7A 57.3(3)
C4 C5 C6 C7A 174.5(2)
O1 C5 C6 C7B 57.3(3)
C4 C5 C6 C7B 174.5(2)
C5 C6 C7 C13 64.9(3)
C5 C6 C7 C8 -173.3(6)
C13 C7 C8 C9 -75.3(10)
C6 C7 C8 C9 165.5(8)
C7 C8 C9 O5 -167.4(9)
C5 C6 C7A C13 64.9(3)
C5 C6 C7A C8A -167.3(11)
C13 C7A C8A C9A -62.2(17)
C6 C7A C8A C9A 171.2(12)
C7A C8A C9A O5A -172.7(13)
C5 C6 C7B C13 64.9(3)
C5 C6 C7B C8B -140.7(10)
C13 C7B C8B C9B 80.0(17)
C6 C7B C8B C9B -70.7(17)
C7B C8B C9B O5B -178.6(14)
C5 C6 C7C C13 64.9(3)
C5 C6 C7C C8C -171.4(18)
C13 C7C C8C C9C -69(4)
C6 C7C C8C C9C 165(3)
C7C C8C C9C O5C 162(7)
